data_4309613
loop_
_publ_author_name
'Amy J. Heston'
'Matthew J. Panzner'
'Wiley J. Youngs'
'Claire A. Tessier'

_publ_section_title
;
Lewis Acid Adducts of [PCl2N]3
;
_journal_name_full 'Inorganic Chemistry'
_journal_page_first 6518
_journal_page_last 6520
_journal_paper_doi 10.1021/ic050974y
_journal_volume 44
_journal_year 2005
_chemical_formula_sum 'Cl9 Ga N3 P3'
_chemical_formula_weight 523.71
_chemical_name_systematic
; 
 ? 
;
_space_group_IT_number 14
_symmetry_cell_setting monoclinic
_symmetry_space_group_name_Hall '-P 2ybc'
_symmetry_space_group_name_H-M 'P 1 21/c 1'
_atom_sites_solution_hydrogens geom
_atom_sites_solution_primary direct
_atom_sites_solution_secondary difmap
_audit_creation_method SHELXL-97
_cell_angle_alpha 90.00
_cell_angle_beta 91.989(2)
_cell_angle_gamma 90.00
_cell_formula_units_Z 8
_cell_length_a 11.7624(11)
_cell_length_b 10.7999(10)
_cell_length_c 23.873(2)
_cell_measurement_temperature 100(2)
_cell_volume 3030.8(5)
_computing_structure_refinement 'SHELXL-97 (Sheldrick, 1997)'
_computing_structure_solution 'SHELXS-97 (Sheldrick, 1990)'
_diffrn_ambient_temperature 100(2)
_diffrn_measured_fraction_theta_full 0.965
_diffrn_measured_fraction_theta_max 0.965
_diffrn_radiation_monochromator graphite
_diffrn_radiation_source 'fine-focus sealed tube'
_diffrn_radiation_type MoK\a
_diffrn_radiation_wavelength 0.71073
_diffrn_reflns_av_R_equivalents 0.0525
_diffrn_reflns_av_sigmaI/netI 0.0512
_diffrn_reflns_limit_h_max 15
_diffrn_reflns_limit_h_min -15
_diffrn_reflns_limit_k_max 14
_diffrn_reflns_limit_k_min -13
_diffrn_reflns_limit_l_max 30
_diffrn_reflns_limit_l_min -31
_diffrn_reflns_number 26454
_diffrn_reflns_theta_full 28.32
_diffrn_reflns_theta_max 28.32
_diffrn_reflns_theta_min 1.71
_exptl_absorpt_coefficient_mu 3.693
_exptl_absorpt_correction_T_max 0.8663
_exptl_absorpt_correction_T_min 0.4245
_exptl_crystal_density_diffrn 2.295
_exptl_crystal_density_method 'not measured'
_exptl_crystal_F_000 2000
_exptl_crystal_size_max 0.28
_exptl_crystal_size_mid 0.15
_exptl_crystal_size_min 0.04
_refine_diff_density_max 1.056
_refine_diff_density_min -0.541
_refine_diff_density_rms 0.136
_refine_ls_extinction_method none
_refine_ls_goodness_of_fit_ref 1.085
_refine_ls_hydrogen_treatment mixed
_refine_ls_matrix_type full
_refine_ls_number_parameters 289
_refine_ls_number_reflns 7291
_refine_ls_number_restraints 0
_refine_ls_restrained_S_all 1.085
_refine_ls_R_factor_all 0.0503
_refine_ls_R_factor_gt 0.0405
_refine_ls_shift/su_max 0.001
_refine_ls_shift/su_mean 0.000
_refine_ls_structure_factor_coef Fsqd
_refine_ls_weighting_details 'calc w=1/[\s^2^(Fo^2^)+(0.0338P)^2^+2.2738P] where P=(Fo^2^+2Fc^2^)/3'
_refine_ls_weighting_scheme calc
_refine_ls_wR_factor_gt 0.0847
_refine_ls_wR_factor_ref 0.0882
_reflns_number_gt 6270
_reflns_number_total 7291
_reflns_threshold_expression >2sigma(I)
_cod_data_source_file ic050974ysi20050615_080523.cif
_cod_data_source_block mp
_cod_database_code 4309613

loop_
_symmetry_equiv_pos_as_xyz
'x, y, z'
'-x, y+1/2, -z+1/2'
'-x, -y, -z'
'x, -y-1/2, z-1/2'

loop_
_atom_site_label
_atom_site_type_symbol
_atom_site_fract_x
_atom_site_fract_y
_atom_site_fract_z
_atom_site_U_iso_or_equiv
_atom_site_adp_type
_atom_site_occupancy
_atom_site_symmetry_multiplicity
_atom_site_calc_flag
_atom_site_refinement_flags
_atom_site_disorder_assembly
_atom_site_disorder_group
Ga1 Ga 1.09580(3) 0.07383(3) 0.130985(17) 0.01460(10) Uani 1 1 d . . .
Ga2 Ga 0.34042(3) 0.61163(3) 0.118369(16) 0.01229(9) Uani 1 1 d . . .
Cl1 Cl 0.93602(8) 0.18821(8) 0.24145(4) 0.02191(19) Uani 1 1 d . . .
Cl2 Cl 1.11818(9) 0.38841(8) 0.21596(4) 0.0256(2) Uani 1 1 d . . .
Cl3 Cl 0.93444(8) 0.16828(8) 0.01420(4) 0.02086(19) Uani 1 1 d . . .
Cl4 Cl 1.11198(8) 0.37904(9) 0.03713(4) 0.0243(2) Uani 1 1 d . . .
Cl5 Cl 0.66351(8) 0.45551(9) 0.12044(5) 0.0294(2) Uani 1 1 d . . .
Cl6 Cl 0.86227(8) 0.64291(8) 0.11937(5) 0.0264(2) Uani 1 1 d . . .
Cl7 Cl 1.20094(8) 0.07749(9) 0.20607(4) 0.0243(2) Uani 1 1 d . . .
Cl8 Cl 0.96240(8) -0.06163(8) 0.13083(5) 0.0260(2) Uani 1 1 d . . .
Cl9 Cl 1.20015(8) 0.06671(8) 0.05885(4) 0.0223(2) Uani 1 1 d . . .
Cl10 Cl 0.34858(8) 0.80169(8) 0.23571(4) 0.01916(19) Uani 1 1 d . . .
Cl11 Cl 0.60235(8) 0.73915(8) 0.21511(4) 0.02098(19) Uani 1 1 d . . .
Cl12 Cl 0.35333(7) 0.81493(8) 0.00801(3) 0.01640(18) Uani 1 1 d . . .
Cl13 Cl 0.60683(7) 0.75236(8) 0.03660(4) 0.01942(18) Uani 1 1 d . . .
Cl14 Cl 0.45670(8) 1.21318(8) 0.12890(4) 0.01966(19) Uani 1 1 d . . .
Cl15 Cl 0.69497(8) 1.08897(9) 0.13451(4) 0.0234(2) Uani 1 1 d . . .
Cl16 Cl 0.38978(8) 0.50336(8) 0.19073(4) 0.02131(19) Uani 1 1 d . . .
Cl17 Cl 0.16749(7) 0.67462(8) 0.11776(4) 0.01984(19) Uani 1 1 d . . .
Cl18 Cl 0.38682(8) 0.51182(8) 0.04480(4) 0.02016(19) Uani 1 1 d . . .
P1 P 0.97712(8) 0.31161(8) 0.18511(4) 0.01514(19) Uani 1 1 d . . .
P2 P 0.97433(8) 0.30208(8) 0.06689(4) 0.01383(18) Uani 1 1 d . . .
P3 P 0.83121(8) 0.46288(8) 0.12178(4) 0.01624(19) Uani 1 1 d . . .
P4 P 0.47061(8) 0.83340(8) 0.18353(4) 0.01297(18) Uani 1 1 d . . .
P5 P 0.47400(7) 0.84179(8) 0.06542(4) 0.01150(18) Uani 1 1 d . . .
P6 P 0.52923(8) 1.04918(8) 0.12885(4) 0.01348(18) Uani 1 1 d . . .
N1 N 1.0084(2) 0.2379(3) 0.12741(12) 0.0136(6) Uani 1 1 d . . .
N2 N 0.8751(3) 0.3986(3) 0.06732(13) 0.0209(7) Uani 1 1 d . . .
N3 N 0.8793(3) 0.4084(3) 0.17918(13) 0.0270(8) Uani 1 1 d . . .
N4 N 0.4340(2) 0.7715(2) 0.12275(12) 0.0128(6) Uani 1 1 d . . .
N5 N 0.5017(2) 0.9831(3) 0.07107(12) 0.0147(6) Uani 1 1 d . . .
N6 N 0.4970(3) 0.9752(3) 0.18285(12) 0.0176(6) Uani 1 1 d . . .

loop_
_atom_site_aniso_label
_atom_site_aniso_U_11
_atom_site_aniso_U_22
_atom_site_aniso_U_33
_atom_site_aniso_U_23
_atom_site_aniso_U_13
_atom_site_aniso_U_12
Ga1 0.0133(2) 0.00906(18) 0.0214(2) -0.00089(15) 0.00031(15) 0.00167(14)
Ga2 0.01272(19) 0.00917(18) 0.0150(2) 0.00090(14) 0.00052(14) -0.00008(14)
Cl1 0.0247(5) 0.0222(4) 0.0191(5) 0.0060(4) 0.0060(4) 0.0016(4)
Cl2 0.0333(5) 0.0176(4) 0.0256(5) -0.0059(4) -0.0034(4) -0.0069(4)
Cl3 0.0219(5) 0.0203(4) 0.0200(5) -0.0069(4) -0.0052(4) 0.0026(4)
Cl4 0.0265(5) 0.0220(5) 0.0247(5) 0.0022(4) 0.0075(4) -0.0068(4)
Cl5 0.0166(5) 0.0180(4) 0.0539(7) 0.0046(4) 0.0061(4) 0.0001(4)
Cl6 0.0210(5) 0.0122(4) 0.0458(6) -0.0009(4) 0.0007(4) -0.0004(4)
Cl7 0.0236(5) 0.0236(5) 0.0252(5) 0.0039(4) -0.0055(4) 0.0057(4)
Cl8 0.0214(5) 0.0112(4) 0.0458(6) -0.0025(4) 0.0049(4) -0.0034(3)
Cl9 0.0170(4) 0.0228(4) 0.0272(5) -0.0077(4) 0.0042(4) 0.0022(4)
Cl10 0.0230(5) 0.0174(4) 0.0174(4) 0.0016(3) 0.0064(3) 0.0007(3)
Cl11 0.0205(4) 0.0202(4) 0.0217(5) -0.0014(4) -0.0067(3) 0.0048(4)
Cl12 0.0176(4) 0.0160(4) 0.0153(4) 0.0004(3) -0.0036(3) -0.0024(3)
Cl13 0.0165(4) 0.0181(4) 0.0240(5) -0.0015(4) 0.0056(3) 0.0030(3)
Cl14 0.0219(5) 0.0102(4) 0.0269(5) -0.0009(3) 0.0010(4) 0.0004(3)
Cl15 0.0154(4) 0.0255(5) 0.0290(5) -0.0011(4) -0.0026(4) -0.0039(4)
Cl16 0.0259(5) 0.0147(4) 0.0231(5) 0.0070(3) -0.0035(4) 0.0000(4)
Cl17 0.0139(4) 0.0227(4) 0.0230(5) 0.0008(4) 0.0007(3) 0.0027(3)
Cl18 0.0233(5) 0.0147(4) 0.0228(5) -0.0061(3) 0.0054(3) -0.0015(3)
P1 0.0211(5) 0.0112(4) 0.0132(4) -0.0006(3) 0.0017(4) 0.0038(4)
P2 0.0168(5) 0.0111(4) 0.0136(4) 0.0003(3) 0.0006(3) 0.0023(3)
P3 0.0167(5) 0.0113(4) 0.0208(5) 0.0018(4) 0.0023(4) 0.0050(3)
P4 0.0160(4) 0.0107(4) 0.0122(4) 0.0005(3) 0.0002(3) 0.0005(3)
P5 0.0125(4) 0.0092(4) 0.0128(4) -0.0004(3) 0.0003(3) -0.0006(3)
P6 0.0150(4) 0.0097(4) 0.0157(4) -0.0007(3) -0.0003(3) -0.0011(3)
N1 0.0142(14) 0.0113(13) 0.0154(15) 0.0004(11) 0.0018(11) 0.0044(11)
N2 0.0286(18) 0.0181(15) 0.0160(16) 0.0049(13) -0.0010(13) 0.0115(13)
N3 0.038(2) 0.0262(18) 0.0171(17) -0.0031(14) 0.0028(15) 0.0191(15)
N4 0.0155(14) 0.0092(13) 0.0136(14) 0.0002(11) 0.0002(11) -0.0016(11)
N5 0.0198(16) 0.0090(13) 0.0153(15) 0.0035(11) 0.0005(12) -0.0035(12)
N6 0.0260(17) 0.0117(14) 0.0152(15) -0.0011(12) 0.0003(12) -0.0042(12)

loop_
_atom_type_symbol
_atom_type_description
_atom_type_scat_dispersion_real
_atom_type_scat_dispersion_imag
_atom_type_scat_source
N N 0.0061 0.0033 'International Tables Vol C Tables 4.2.6.8 and 6.1.1.4'
P P 0.1023 0.0942 'International Tables Vol C Tables 4.2.6.8 and 6.1.1.4'
Cl Cl 0.1484 0.1585 'International Tables Vol C Tables 4.2.6.8 and 6.1.1.4'
Ga Ga 0.2307 1.6083 'International Tables Vol C Tables 4.2.6.8 and 6.1.1.4'

loop_
_geom_angle_atom_site_label_1
_geom_angle_atom_site_label_2
_geom_angle_atom_site_label_3
_geom_angle
_geom_angle_site_symmetry_1
_geom_angle_site_symmetry_3
_geom_angle_publ_flag
N1 Ga1 Cl7 107.04(8) . . ?
N1 Ga1 Cl8 102.95(9) . . ?
Cl7 Ga1 Cl8 114.52(4) . . ?
N1 Ga1 Cl9 107.27(8) . . ?
Cl7 Ga1 Cl9 109.98(4) . . ?
Cl8 Ga1 Cl9 114.33(4) . . ?
N4 Ga2 Cl17 103.93(8) . . ?
N4 Ga2 Cl18 108.28(8) . . ?
Cl17 Ga2 Cl18 114.94(4) . . ?
N4 Ga2 Cl16 106.73(8) . . ?
Cl17 Ga2 Cl16 114.06(4) . . ?
Cl18 Ga2 Cl16 108.36(4) . . ?
N3 P1 N1 115.81(16) . . ?
N3 P1 Cl1 108.60(14) . . ?
N1 P1 Cl1 108.23(11) . . ?
N3 P1 Cl2 111.11(15) . . ?
N1 P1 Cl2 107.82(12) . . ?
Cl1 P1 Cl2 104.65(6) . . ?
N2 P2 N1 115.81(16) . . ?
N2 P2 Cl3 109.44(13) . . ?
N1 P2 Cl3 107.42(11) . . ?
N2 P2 Cl4 110.07(13) . . ?
N1 P2 Cl4 108.44(11) . . ?
Cl3 P2 Cl4 105.09(6) . . ?
N2 P3 N3 115.75(16) . . ?
N2 P3 Cl5 108.93(13) . . ?
N3 P3 Cl5 109.10(14) . . ?
N2 P3 Cl6 110.03(13) . . ?
N3 P3 Cl6 109.28(14) . . ?
Cl5 P3 Cl6 102.98(6) . . ?
N6 P4 N4 115.86(15) . . ?
N6 P4 Cl10 109.10(12) . . ?
N4 P4 Cl10 108.33(11) . . ?
N6 P4 Cl11 110.77(13) . . ?
N4 P4 Cl11 107.76(11) . . ?
Cl10 P4 Cl11 104.38(6) . . ?
N5 P5 N4 116.24(15) . . ?
N5 P5 Cl12 110.36(12) . . ?
N4 P5 Cl12 106.95(11) . . ?
N5 P5 Cl13 109.94(12) . . ?
N4 P5 Cl13 108.39(11) . . ?
Cl12 P5 Cl13 104.23(5) . . ?
N6 P6 N5 116.03(15) . . ?
N6 P6 Cl14 109.87(12) . . ?
N5 P6 Cl14 109.40(12) . . ?
N6 P6 Cl15 108.45(13) . . ?
N5 P6 Cl15 109.09(12) . . ?
Cl14 P6 Cl15 103.22(5) . . ?
P2 N1 P1 118.60(17) . . ?
P2 N1 Ga1 120.62(16) . . ?
P1 N1 Ga1 120.70(16) . . ?
P2 N2 P3 124.3(2) . . ?
P1 N3 P3 124.8(2) . . ?
P4 N4 P5 118.20(17) . . ?
P4 N4 Ga2 120.84(16) . . ?
P5 N4 Ga2 120.96(15) . . ?
P5 N5 P6 123.52(18) . . ?
P4 N6 P6 124.01(19) . . ?

loop_
_geom_bond_atom_site_label_1
_geom_bond_atom_site_label_2
_geom_bond_distance
_geom_bond_site_symmetry_2
_geom_bond_publ_flag
Ga1 N1 2.049(3) . ?
Ga1 Cl7 2.1425(10) . ?
Ga1 Cl8 2.1451(10) . ?
Ga1 Cl9 2.1505(10) . ?
Ga2 N4 2.048(3) . ?
Ga2 Cl17 2.1444(9) . ?
Ga2 Cl18 2.1473(9) . ?
Ga2 Cl16 2.1492(9) . ?
Cl1 P1 1.9658(13) . ?
Cl2 P1 1.9744(13) . ?
Cl3 P2 1.9618(12) . ?
Cl4 P2 1.9741(13) . ?
Cl5 P3 1.9733(13) . ?
Cl6 P3 1.9795(13) . ?
Cl10 P4 1.9631(13) . ?
Cl11 P4 1.9811(12) . ?
Cl12 P5 1.9601(12) . ?
Cl13 P5 1.9803(12) . ?
Cl14 P6 1.9660(12) . ?
Cl15 P6 1.9963(13) . ?
P1 N3 1.558(3) . ?
P1 N1 1.644(3) . ?
P2 N2 1.565(3) . ?
P2 N1 1.640(3) . ?
P3 N2 1.576(3) . ?
P3 N3 1.578(3) . ?
P4 N6 1.563(3) . ?
P4 N4 1.641(3) . ?
P5 N5 1.566(3) . ?
P5 N4 1.648(3) . ?
P6 N6 1.574(3) . ?
P6 N5 1.577(3) . ?
